data_1508242
loop_
_publ_author_name
'Arnold, Polly L.'
'Mansell, Stephen M.'
'Maron, Laurent'
'McKay, David'

_publ_section_title
;
 Spontaneous reduction and C-H borylation of arenes mediated by
 uranium(III) disproportionation.
;
_journal_issue 8
_journal_name_full 'Nature chemistry'
_journal_page_first 668
_journal_page_last 674
_journal_paper_doi 10.1038/nchem.1392
_journal_volume 4
_journal_year 2012
_chemical_formula_moiety 'C74 H105 B O4 U2, C7 H8'
_chemical_formula_sum 'C81 H113 B O4 U2'
_chemical_formula_weight 1637.58
_chemical_name_systematic
; 
 ? 
;
_space_group_IT_number 15
_symmetry_cell_setting monoclinic
_symmetry_space_group_name_Hall '-C 2yc'
_symmetry_space_group_name_H-M 'C 1 2/c 1'
_atom_sites_solution_hydrogens geom
_atom_sites_solution_primary direct
_atom_sites_solution_secondary difmap
_audit_creation_method SHELXL-97
_cell_angle_alpha 90.00
_cell_angle_beta 97.411(3)
_cell_angle_gamma 90.00
_cell_formula_units_Z 4
_cell_length_a 14.2409(4)
_cell_length_b 15.9949(4)
_cell_length_c 31.9248(9)
_cell_measurement_reflns_used 10534
_cell_measurement_temperature 170(2)
_cell_measurement_theta_max 27.4244
_cell_measurement_theta_min 2.8678
_cell_volume 7211.1(3)
_computing_cell_refinement
;
CrysAlisPro, Agilent Technologies,
Version 1.171.35.19 (release 27-10-2011 CrysAlis171 .NET)
(compiled Oct 27 2011,15:02:11)
;
_computing_data_collection
;
CrysAlisPro, Agilent Technologies,
Version 1.171.35.19 (release 27-10-2011 CrysAlis171 .NET)
(compiled Oct 27 2011,15:02:11)
;
_computing_data_reduction
;
CrysAlisPro, Agilent Technologies,
Version 1.171.35.19 (release 27-10-2011 CrysAlis171 .NET)
(compiled Oct 27 2011,15:02:11)
;
_computing_structure_refinement 'SHELXL-97 (Sheldrick, 1997)'
_computing_structure_solution 'SHELXS-97 (Sheldrick, 1990)'
_diffrn_ambient_temperature 170(2)
_diffrn_detector_area_resol_mean 16.1042
_diffrn_measured_fraction_theta_full 0.998
_diffrn_measured_fraction_theta_max 0.998
_diffrn_measurement_device_type 'Xcalibur, Eos'
_diffrn_measurement_method '\w scans'
_diffrn_radiation_monochromator graphite
_diffrn_radiation_source 'Enhance (Mo) X-ray Source'
_diffrn_radiation_type MoK\a
_diffrn_radiation_wavelength 0.71073
_diffrn_reflns_av_R_equivalents 0.0757
_diffrn_reflns_av_sigmaI/netI 0.0738
_diffrn_reflns_limit_h_max 18
_diffrn_reflns_limit_h_min -18
_diffrn_reflns_limit_k_max 20
_diffrn_reflns_limit_k_min -20
_diffrn_reflns_limit_l_max 41
_diffrn_reflns_limit_l_min -41
_diffrn_reflns_number 42412
_diffrn_reflns_theta_full 27.48
_diffrn_reflns_theta_max 27.48
_diffrn_reflns_theta_min 2.88
_diffrn_standards_number 0
_exptl_absorpt_coefficient_mu 4.534
_exptl_absorpt_correction_T_max 1.00000
_exptl_absorpt_correction_T_min 0.66950
_exptl_absorpt_correction_type multi-scan
_exptl_absorpt_process_details
;
CrysAlisPro, Agilent Technologies,
Version 1.171.35.19 (release 27-10-2011 CrysAlis171 .NET)
(compiled Oct 27 2011,15:02:11)
Empirical absorption correction using spherical harmonics,
 implemented in SCALE3 ABSPACK scaling algorithm.
;
_exptl_crystal_colour Black
_exptl_crystal_density_diffrn 1.508
_exptl_crystal_density_method 'not measured'
_exptl_crystal_description Plate
_exptl_crystal_F_000 3280
_exptl_crystal_size_max 0.1974
_exptl_crystal_size_mid 0.1147
_exptl_crystal_size_min 0.0297
_refine_diff_density_max 1.178
_refine_diff_density_min -0.973
_refine_diff_density_rms 0.117
_refine_ls_extinction_method none
_refine_ls_goodness_of_fit_ref 1.008
_refine_ls_hydrogen_treatment constr
_refine_ls_matrix_type full
_refine_ls_number_parameters 493
_refine_ls_number_reflns 8252
_refine_ls_number_restraints 150
_refine_ls_restrained_S_all 1.004
_refine_ls_R_factor_all 0.0660
_refine_ls_R_factor_gt 0.0389
_refine_ls_shift/su_max 0.002
_refine_ls_shift/su_mean 0.000
_refine_ls_structure_factor_coef Fsqd
_refine_ls_weighting_details 'calc w=1/[\s^2^(Fo^2^)+(0.0073P)^2^+0.0000P] where P=(Fo^2^+2Fc^2^)/3'
_refine_ls_weighting_scheme calc
_refine_ls_wR_factor_gt 0.0505
_refine_ls_wR_factor_ref 0.0556
_reflns_number_gt 6136
_reflns_number_total 8252
_reflns_threshold_expression >2sigma(I)
_cod_data_source_file nchem.1392-s13.cif
_cod_data_source_block (DtbpO)2U(C10H7BBN)U(ODtbp)2_complex_10
_cod_depositor_comments
;
The following automatic conversions were performed:

'_symmetry_cell_setting' value 'Monoclinic' changed to 'monoclinic'
according to /home/saulius/struct/CIF-dictionaries/cif_core.dic
dictionary named 'cif_core.dic' version 2.4.2 from 2011-04-26.

Automatic conversion script
Id: cif_fix_values 1891 2012-01-12 08:04:46Z andrius 
;
_cod_original_sg_symbol_H-M C2/c
_cod_database_code 1508242

loop_
_symmetry_equiv_pos_as_xyz
'x, y, z'
'-x, y, -z+1/2'
'x+1/2, y+1/2, z'
'-x+1/2, y+1/2, -z+1/2'
'-x, -y, -z'
'x, -y, z-1/2'
'-x+1/2, -y+1/2, -z'
'x+1/2, -y+1/2, z-1/2'

loop_
_atom_site_label
_atom_site_type_symbol
_atom_site_fract_x
_atom_site_fract_y
_atom_site_fract_z
_atom_site_U_iso_or_equiv
_atom_site_adp_type
_atom_site_occupancy
_atom_site_symmetry_multiplicity
_atom_site_calc_flag
_atom_site_refinement_flags
_atom_site_disorder_assembly
_atom_site_disorder_group
U1 U 0.450186(11) 0.234995(10) 0.683361(5) 0.02366(5) Uani 1 1 d . . .
O1 O 0.51855(18) 0.26798(18) 0.62957(8) 0.0285(7) Uani 1 1 d . . .
O2 O 0.30675(18) 0.20761(19) 0.66075(9) 0.0371(8) Uani 1 1 d . . .
B1 B 0.5000 0.4167(5) 0.7500 0.0256(18) Uani 1 2 d S . .
C1 C 0.5000 0.3214(3) 0.7500 0.0156(12) Uani 1 2 d SU . .
C2 C 0.5840(3) 0.2712(3) 0.74333(12) 0.0243(9) Uani 1 1 d U . .
H2 H 0.6410 0.2973 0.7377 0.029 Uiso 1 1 calc R . .
C3 C 0.5763(15) 0.1748(12) 0.7458(7) 0.024(3) Uani 0.50 1 d PU . -1
C4 C 0.6582(6) 0.1197(5) 0.7442(3) 0.0273(19) Uani 0.50 1 d PU . -1
H4 H 0.7178 0.1435 0.7406 0.033 Uiso 0.50 1 calc PR . -1
C5 C 0.6505(6) 0.0361(5) 0.7476(3) 0.0283(19) Uani 0.50 1 d PU . -1
H5 H 0.7046 0.0021 0.7460 0.034 Uiso 0.50 1 calc PR . -1
C6 C 0.5639(6) -0.0019(6) 0.7537(3) 0.0293(19) Uani 0.50 1 d PU . -1
H6 H 0.5604 -0.0610 0.7559 0.035 Uiso 0.50 1 calc PR . -1
C7 C 0.4859(9) 0.0446(5) 0.7564(4) 0.024(2) Uani 0.50 1 d PU . -1
H7 H 0.4280 0.0173 0.7595 0.029 Uiso 0.50 1 calc PR . -1
C8 C 0.4882(11) 0.1360(5) 0.7547(6) 0.019(2) Uani 0.50 1 d PU . -1
C9 C 0.4099(14) 0.1875(11) 0.7614(6) 0.019(3) Uani 0.50 1 d PU . -1
H9 H 0.3537 0.1632 0.7691 0.023 Uiso 0.50 1 calc PR . -1
C10 C 0.4106(3) 0.4734(3) 0.75469(14) 0.0304(11) Uani 1 1 d . . .
H10 H 0.3546 0.4369 0.7571 0.037 Uiso 1 1 calc R . .
C11 C 0.3918(3) 0.5266(3) 0.71421(15) 0.0421(13) Uani 1 1 d . . .
H11A H 0.3669 0.4893 0.6906 0.050 Uiso 1 1 calc R . .
H11B H 0.3415 0.5675 0.7180 0.050 Uiso 1 1 calc R . .
C12 C 0.4332(3) 0.5245(3) 0.79492(15) 0.0442(14) Uani 1 1 d . . .
H12A H 0.3802 0.5637 0.7969 0.053 Uiso 1 1 calc R . .
H12B H 0.4362 0.4860 0.8193 0.053 Uiso 1 1 calc R . .
C13 C 0.5240(3) 0.5741(3) 0.79873(16) 0.0495(15) Uani 1 1 d . . .
H13A H 0.5398 0.5925 0.8284 0.059 Uiso 1 1 calc R . .
H13B H 0.5135 0.6248 0.7810 0.059 Uiso 1 1 calc R . .
C14 C 0.5572(3) 0.2870(3) 0.59355(13) 0.0278(11) Uani 1 1 d . . .
C15 C 0.5062(3) 0.3409(3) 0.56321(14) 0.0343(12) Uani 1 1 d . . .
C16 C 0.5484(4) 0.3609(3) 0.52828(16) 0.0552(16) Uani 1 1 d . . .
H16 H 0.5155 0.3960 0.5073 0.066 Uiso 1 1 calc R . .
C17 C 0.6371(4) 0.3316(3) 0.52246(17) 0.0610(17) Uani 1 1 d . . .
H17 H 0.6651 0.3479 0.4983 0.073 Uiso 1 1 calc R . .
C18 C 0.6843(4) 0.2790(3) 0.55177(15) 0.0471(14) Uani 1 1 d . . .
H18 H 0.7451 0.2590 0.5474 0.056 Uiso 1 1 calc R . .
C19 C 0.6460(3) 0.2540(3) 0.58770(13) 0.0303(11) Uani 1 1 d . . .
C20 C 0.4065(3) 0.3747(3) 0.56756(15) 0.0376(12) Uani 1 1 d . . .
C21 C 0.4076(3) 0.4255(3) 0.60781(15) 0.0415(13) Uani 1 1 d . . .
H21A H 0.4262 0.3894 0.6323 0.062 Uiso 1 1 calc R . .
H21B H 0.3444 0.4483 0.6094 0.062 Uiso 1 1 calc R . .
H21C H 0.4532 0.4714 0.6077 0.062 Uiso 1 1 calc R . .
C22 C 0.3357(3) 0.3018(3) 0.56587(14) 0.0484(14) Uani 1 1 d . . .
H22A H 0.3306 0.2751 0.5380 0.073 Uiso 1 1 calc R . .
H22B H 0.2735 0.3230 0.5708 0.073 Uiso 1 1 calc R . .
H22C H 0.3579 0.2607 0.5877 0.073 Uiso 1 1 calc R . .
C23 C 0.3690(4) 0.4328(3) 0.53110(16) 0.0586(17) Uani 1 1 d . . .
H23A H 0.4133 0.4793 0.5296 0.088 Uiso 1 1 calc R . .
H23B H 0.3070 0.4548 0.5358 0.088 Uiso 1 1 calc R . .
H23C H 0.3628 0.4015 0.5045 0.088 Uiso 1 1 calc R . .
C24 C 0.7043(3) 0.1969(3) 0.61996(14) 0.0315(11) Uani 1 1 d . . .
C25 C 0.6476(3) 0.1211(3) 0.63213(14) 0.0371(12) Uani 1 1 d . . .
H25A H 0.5987 0.1397 0.6490 0.056 Uiso 1 1 calc R . .
H25B H 0.6902 0.0818 0.6487 0.056 Uiso 1 1 calc R . .
H25C H 0.6175 0.0934 0.6065 0.056 Uiso 1 1 calc R . .
C26 C 0.7406(3) 0.2476(3) 0.65934(13) 0.0434(14) Uani 1 1 d . . .
H26A H 0.7838 0.2912 0.6518 0.065 Uiso 1 1 calc R . .
H26B H 0.7743 0.2105 0.6806 0.065 Uiso 1 1 calc R . .
H26C H 0.6870 0.2736 0.6708 0.065 Uiso 1 1 calc R . .
C27 C 0.7911(3) 0.1609(3) 0.60237(15) 0.0513(15) Uani 1 1 d . . .
H27A H 0.7703 0.1254 0.5779 0.077 Uiso 1 1 calc R . .
H27B H 0.8286 0.1276 0.6243 0.077 Uiso 1 1 calc R . .
H27C H 0.8300 0.2068 0.5937 0.077 Uiso 1 1 calc R . .
C28 C 0.2234(3) 0.1803(3) 0.63859(13) 0.0287(11) Uani 1 1 d . . .
C29 C 0.1404(3) 0.2290(3) 0.63986(13) 0.0283(10) Uani 1 1 d . . .
C30 C 0.0601(3) 0.2033(3) 0.61445(14) 0.0343(12) Uani 1 1 d . . .
H30 H 0.0042 0.2360 0.6136 0.041 Uiso 1 1 calc R . .
C31 C 0.0580(3) 0.1318(3) 0.59017(14) 0.0378(13) Uani 1 1 d . . .
H31 H 0.0017 0.1163 0.5726 0.045 Uiso 1 1 calc R . .
C32 C 0.1373(3) 0.0833(3) 0.59162(13) 0.0328(12) Uani 1 1 d . . .
H32 H 0.1344 0.0328 0.5758 0.039 Uiso 1 1 calc R . .
C33 C 0.2220(3) 0.1056(3) 0.61553(14) 0.0302(11) Uani 1 1 d . . .
C34 C 0.1356(3) 0.3044(3) 0.66955(15) 0.0359(12) Uani 1 1 d . . .
C35 C 0.2037(3) 0.3734(3) 0.66058(17) 0.0553(16) Uani 1 1 d . . .
H35A H 0.1919 0.3889 0.6307 0.083 Uiso 1 1 calc R . .
H35B H 0.2690 0.3535 0.6673 0.083 Uiso 1 1 calc R . .
H35C H 0.1942 0.4223 0.6780 0.083 Uiso 1 1 calc R . .
C36 C 0.1583(3) 0.2763(3) 0.71549(14) 0.0468(14) Uani 1 1 d . . .
H36A H 0.2190 0.2467 0.7193 0.070 Uiso 1 1 calc R . .
H36B H 0.1082 0.2389 0.7226 0.070 Uiso 1 1 calc R . .
H36C H 0.1620 0.3253 0.7340 0.070 Uiso 1 1 calc R . .
C37 C 0.0369(3) 0.3432(3) 0.66457(17) 0.0556(16) Uani 1 1 d . . .
H37A H 0.0368 0.3918 0.6832 0.083 Uiso 1 1 calc R . .
H37B H -0.0089 0.3019 0.6721 0.083 Uiso 1 1 calc R . .
H37C H 0.0195 0.3609 0.6352 0.083 Uiso 1 1 calc R . .
C38 C 0.3050(4) 0.0431(3) 0.61626(18) 0.0451(14) Uani 1 1 d U . .
C39 C 0.4059(6) 0.0732(6) 0.6371(3) 0.030(2) Uani 0.599(8) 1 d P . 1
H39A H 0.4046 0.0833 0.6673 0.046 Uiso 0.599(8) 1 calc PR . 1
H39B H 0.4228 0.1250 0.6235 0.046 Uiso 0.599(8) 1 calc PR . 1
H39C H 0.4529 0.0299 0.6335 0.046 Uiso 0.599(8) 1 calc PR . 1
C40 C 0.3221(6) 0.0321(6) 0.5678(3) 0.052(3) Uani 0.599(8) 1 d P . 1
H40A H 0.3755 -0.0060 0.5662 0.078 Uiso 0.599(8) 1 calc PR . 1
H40B H 0.3363 0.0866 0.5561 0.078 Uiso 0.599(8) 1 calc PR . 1
H40C H 0.2650 0.0088 0.5515 0.078 Uiso 0.599(8) 1 calc PR . 1
C41 C 0.2830(6) -0.0332(6) 0.6342(4) 0.059(4) Uani 0.599(8) 1 d P . 1
H41A H 0.3330 -0.0739 0.6310 0.088 Uiso 0.599(8) 1 calc PR . 1
H41B H 0.2225 -0.0539 0.6198 0.088 Uiso 0.599(8) 1 calc PR . 1
H41C H 0.2780 -0.0251 0.6642 0.088 Uiso 0.599(8) 1 calc PR . 1
C42 C 0.3891(13) 0.0722(11) 0.6093(7) 0.089(6) Uani 0.401(8) 1 d PU . 2
H42A H 0.4273 0.0263 0.6002 0.134 Uiso 0.401(8) 1 calc PR . 2
H42B H 0.4214 0.0968 0.6354 0.134 Uiso 0.401(8) 1 calc PR . 2
H42C H 0.3805 0.1150 0.5872 0.134 Uiso 0.401(8) 1 calc PR . 2
C43 C 0.2794(10) -0.0385(8) 0.5906(5) 0.052(4) Uani 0.401(8) 1 d PU . 2
H43A H 0.2271 -0.0670 0.6019 0.079 Uiso 0.401(8) 1 calc PR . 2
H43B H 0.3347 -0.0755 0.5930 0.079 Uiso 0.401(8) 1 calc PR . 2
H43C H 0.2602 -0.0244 0.5609 0.079 Uiso 0.401(8) 1 calc PR . 2
C44 C 0.3159(10) 0.0011(9) 0.6662(4) 0.068(5) Uani 0.401(8) 1 d PU . 2
H44A H 0.3761 -0.0291 0.6718 0.102 Uiso 0.401(8) 1 calc PR . 2
H44B H 0.2634 -0.0377 0.6684 0.102 Uiso 0.401(8) 1 calc PR . 2
H44C H 0.3143 0.0460 0.6870 0.102 Uiso 0.401(8) 1 calc PR . 2
C51 C 0.4636(16) 0.1267(14) 0.4782(8) 0.168(11) Uani 0.50 1 d PDU A -1
H51A H 0.4146 0.1517 0.4931 0.252 Uiso 0.50 1 calc PR A -1
H51B H 0.4403 0.1227 0.4480 0.252 Uiso 0.50 1 calc PR A -1
H51C H 0.5205 0.1618 0.4821 0.252 Uiso 0.50 1 calc PR A -1
C45 C 0.4857(9) 0.0468(7) 0.4943(4) 0.095(5) Uani 0.50 1 d PGU A -1
C46 C 0.5677(8) 0.0348(8) 0.5223(4) 0.097(6) Uani 0.50 1 d PGDU A -1
H46 H 0.6076 0.0810 0.5309 0.117 Uiso 0.50 1 calc PR A -1
C47 C 0.5915(9) -0.0447(9) 0.5377(4) 0.112(6) Uani 0.50 1 d PGU A -1
H47 H 0.6476 -0.0529 0.5569 0.135 Uiso 0.50 1 calc PR A -1
C48 C 0.5332(12) -0.1123(8) 0.5251(5) 0.128(8) Uani 0.50 1 d PGU A -1
H48 H 0.5495 -0.1667 0.5357 0.154 Uiso 0.50 1 calc PR A -1
C49 C 0.4512(11) -0.1003(7) 0.4971(5) 0.132(6) Uani 0.50 1 d PGU A -1
H49 H 0.4113 -0.1465 0.4885 0.158 Uiso 0.50 1 calc PR A -1
C50 C 0.4274(9) -0.0208(8) 0.4817(4) 0.123(8) Uani 0.50 1 d PGDU A -1
H50 H 0.3713 -0.0126 0.4626 0.147 Uiso 0.50 1 calc PR A -1

loop_
_atom_site_aniso_label
_atom_site_aniso_U_11
_atom_site_aniso_U_22
_atom_site_aniso_U_33
_atom_site_aniso_U_23
_atom_site_aniso_U_13
_atom_site_aniso_U_12
U1 0.02213(9) 0.02556(9) 0.02204(9) -0.00394(9) -0.00188(6) 0.00118(8)
O1 0.0332(17) 0.0263(17) 0.0254(16) 0.0041(15) 0.0021(13) 0.0036(14)
O2 0.0208(16) 0.050(2) 0.039(2) -0.0188(16) -0.0018(14) 0.0029(15)
B1 0.026(4) 0.029(5) 0.022(4) 0.000 0.002(3) 0.000
C1 0.013(3) 0.018(3) 0.015(3) 0.000 -0.001(2) 0.000
C2 0.019(2) 0.031(3) 0.022(2) -0.002(2) -0.0013(17) -0.0040(19)
C3 0.023(5) 0.025(4) 0.022(6) 0.006(4) 0.000(5) 0.005(4)
C4 0.029(4) 0.029(4) 0.024(4) 0.000(4) 0.008(4) 0.004(3)
C5 0.032(4) 0.026(4) 0.029(4) -0.005(4) 0.010(4) 0.006(3)
C6 0.044(5) 0.022(4) 0.023(4) -0.004(4) 0.009(4) 0.003(3)
C7 0.033(6) 0.023(4) 0.017(6) 0.003(4) 0.007(4) 0.002(4)
C8 0.023(5) 0.017(3) 0.016(6) 0.003(4) -0.003(4) -0.002(4)
C9 0.019(6) 0.023(6) 0.015(7) 0.006(5) 0.002(5) -0.002(4)
C10 0.031(3) 0.021(3) 0.039(3) 0.002(2) 0.002(2) 0.000(2)
C11 0.041(3) 0.039(3) 0.043(3) 0.003(3) -0.007(3) 0.006(2)
C12 0.049(3) 0.049(4) 0.035(3) -0.008(3) 0.004(3) 0.018(3)
C13 0.057(4) 0.046(4) 0.043(3) -0.023(3) -0.004(3) 0.008(3)
C14 0.043(3) 0.018(3) 0.022(2) -0.0005(19) 0.004(2) -0.005(2)
C15 0.051(3) 0.028(3) 0.024(3) 0.007(2) 0.007(2) 0.003(2)
C16 0.078(4) 0.052(4) 0.037(3) 0.017(3) 0.011(3) 0.018(3)
C17 0.078(5) 0.067(5) 0.044(4) 0.022(3) 0.031(3) 0.018(3)
C18 0.058(3) 0.045(4) 0.042(3) 0.007(3) 0.019(3) 0.014(3)
C19 0.044(3) 0.018(3) 0.029(3) 0.002(2) 0.006(2) 0.001(2)
C20 0.049(3) 0.034(3) 0.029(3) 0.008(2) 0.000(2) 0.004(2)
C21 0.046(3) 0.026(3) 0.054(4) 0.004(3) 0.013(3) 0.005(2)
C22 0.057(3) 0.044(4) 0.040(3) -0.002(3) -0.011(3) 0.007(3)
C23 0.062(4) 0.062(4) 0.051(4) 0.031(3) 0.007(3) 0.026(3)
C24 0.031(3) 0.034(3) 0.029(3) 0.000(2) 0.004(2) 0.002(2)
C25 0.042(3) 0.026(3) 0.041(3) 0.001(2) -0.005(2) 0.004(2)
C26 0.041(3) 0.045(4) 0.042(3) 0.010(3) 0.000(2) -0.011(2)
C27 0.040(3) 0.068(4) 0.047(4) 0.006(3) 0.006(3) 0.013(3)
C28 0.026(3) 0.035(3) 0.024(3) -0.002(2) -0.001(2) -0.003(2)
C29 0.020(2) 0.030(3) 0.034(3) 0.001(2) 0.0003(19) -0.003(2)
C30 0.026(3) 0.040(3) 0.036(3) 0.003(2) 0.002(2) 0.002(2)
C31 0.033(3) 0.051(4) 0.026(3) -0.003(3) -0.007(2) -0.010(3)
C32 0.036(3) 0.037(3) 0.024(3) -0.008(2) -0.001(2) -0.008(2)
C33 0.027(3) 0.037(3) 0.026(3) -0.002(2) 0.001(2) 0.002(2)
C34 0.025(3) 0.037(3) 0.045(3) -0.012(3) 0.003(2) 0.001(2)
C35 0.051(4) 0.036(4) 0.082(5) -0.019(3) 0.019(3) -0.008(3)
C36 0.037(3) 0.057(4) 0.047(3) -0.024(3) 0.003(2) 0.004(3)
C37 0.043(3) 0.056(4) 0.067(4) -0.020(3) 0.003(3) 0.016(3)
C38 0.038(3) 0.036(3) 0.060(4) -0.020(3) 0.001(3) 0.001(2)
C39 0.027(5) 0.020(5) 0.042(6) -0.009(4) -0.006(4) 0.006(4)
C40 0.041(6) 0.071(8) 0.043(6) -0.020(5) 0.003(5) 0.015(5)
C41 0.045(6) 0.034(6) 0.094(11) 0.005(6) -0.003(6) -0.001(5)
C42 0.070(10) 0.032(9) 0.171(15) -0.037(11) 0.033(12) -0.011(7)
C43 0.059(9) 0.039(8) 0.059(9) -0.021(7) 0.007(8) -0.003(6)
C44 0.088(12) 0.045(10) 0.058(7) -0.019(6) -0.044(8) 0.035(8)
C51 0.24(3) 0.155(14) 0.11(2) 0.003(17) 0.04(2) 0.069(16)
C45 0.097(11) 0.143(12) 0.043(9) -0.024(10) 0.003(7) 0.021(9)
C46 0.056(11) 0.174(15) 0.061(13) -0.019(12) 0.008(8) -0.002(10)
C47 0.077(11) 0.180(18) 0.081(13) -0.005(11) 0.014(9) 0.015(10)
C48 0.136(19) 0.169(17) 0.085(19) -0.021(16) 0.038(13) 0.011(14)
C49 0.129(15) 0.175(14) 0.092(15) -0.040(14) 0.018(11) -0.036(14)
C50 0.091(15) 0.184(15) 0.082(17) -0.055(15) -0.028(12) -0.005(13)

loop_
_atom_type_symbol
_atom_type_description
_atom_type_scat_dispersion_real
_atom_type_scat_dispersion_imag
_atom_type_scat_source
C C 0.0033 0.0016 'International Tables Vol C Tables 4.2.6.8 and 6.1.1.4'
H H 0.0000 0.0000 'International Tables Vol C Tables 4.2.6.8 and 6.1.1.4'
B B 0.0013 0.0007 'International Tables Vol C Tables 4.2.6.8 and 6.1.1.4'
O O 0.0106 0.0060 'International Tables Vol C Tables 4.2.6.8 and 6.1.1.4'
U U -9.6767 9.6646 'International Tables Vol C Tables 4.2.6.8 and 6.1.1.4'

loop_
_geom_angle_atom_site_label_1
_geom_angle_atom_site_label_2
_geom_angle_atom_site_label_3
_geom_angle
_geom_angle_site_symmetry_1
_geom_angle_site_symmetry_3
O2 U1 O1 107.13(10) . .
O2 U1 C2 94.04(11) . 2_656
O1 U1 C2 148.11(12) . 2_656
O2 U1 C3 88.7(5) . 2_656
O1 U1 C3 160.7(5) . 2_656
C2 U1 C3 35.7(4) 2_656 2_656
O2 U1 C1 123.06(8) . .
O1 U1 C1 115.25(10) . .
C2 U1 C1 33.86(10) 2_656 .
C3 U1 C1 61.3(5) 2_656 .
O2 U1 C2 151.98(12) . .
O1 U1 C2 99.80(11) . .
C2 U1 C2 58.21(15) 2_656 .
C3 U1 C2 66.7(5) 2_656 .
C1 U1 C2 33.41(10) . .
O2 U1 C8 110.4(3) . 2_656
O1 U1 C8 128.0(3) . 2_656
C2 U1 C8 61.3(3) 2_656 2_656
C3 U1 C8 33.0(4) 2_656 2_656
C1 U1 C8 70.5(3) . 2_656
C2 U1 C8 55.1(3) . 2_656
O2 U1 C9 142.2(3) . 2_656
O1 U1 C9 103.2(4) . 2_656
C2 U1 C9 70.1(4) 2_656 2_656
C3 U1 C9 58.1(5) 2_656 2_656
C1 U1 C9 59.2(5) . 2_656
C2 U1 C9 30.2(4) . 2_656
C8 U1 C9 31.8(4) 2_656 2_656
O2 U1 C3 134.5(4) . .
O1 U1 C3 110.7(4) . .
C2 U1 C3 65.4(5) 2_656 .
C3 U1 C3 50.4(8) 2_656 .
C1 U1 C3 59.3(5) . .
C2 U1 C3 34.1(4) . .
C8 U1 C3 24.1(5) 2_656 .
C9 U1 C3 8.0(6) 2_656 .
O2 U1 C9 86.9(5) . .
O1 U1 C9 165.3(4) . .
C2 U1 C9 29.4(3) 2_656 .
C3 U1 C9 7.0(6) 2_656 .
C1 U1 C9 57.4(4) . .
C2 U1 C9 67.0(5) . .
C8 U1 C9 39.4(5) 2_656 .
C9 U1 C9 62.2(7) 2_656 .
C3 U1 C9 54.8(4) . .
O2 U1 C8 103.8(3) . .
O1 U1 C8 137.5(3) . .
C2 U1 C8 53.7(2) 2_656 .
C3 U1 C8 23.6(5) 2_656 .
C1 U1 C8 67.8(3) . .
C2 U1 C8 58.1(3) . .
C8 U1 C8 9.5(5) 2_656 .
C9 U1 C8 39.0(5) 2_656 .
C3 U1 C8 31.0(4) . .
C9 U1 C8 30.0(4) . .
C14 O1 U1 176.3(3) . .
C28 O2 U1 166.2(3) . .
C1 B1 C10 124.9(3) . 2_656
C1 B1 C10 124.9(3) . .
C10 B1 C10 110.3(6) 2_656 .
C2 C1 C2 114.2(5) . 2_656
C2 C1 B1 122.9(3) . .
C2 C1 B1 122.9(2) 2_656 .
C2 C1 U1 74.3(2) . .
C2 C1 U1 71.6(2) 2_656 .
B1 C1 U1 122.69(10) . .
C2 C1 U1 71.6(2) . 2_656
C2 C1 U1 74.3(2) 2_656 2_656
B1 C1 U1 122.69(10) . 2_656
U1 C1 U1 114.6(2) . 2_656
C9 C2 C1 128.2(9) 2_656 .
C9 C2 C3 12.8(14) 2_656 .
C1 C2 C3 118.0(8) . .
C9 C2 U1 84.2(8) 2_656 2_656
C1 C2 U1 74.58(18) . 2_656
C3 C2 U1 72.6(8) . 2_656
C9 C2 U1 75.4(9) 2_656 .
C1 C2 U1 72.29(17) . .
C3 C2 U1 76.4(9) . .
U1 C2 U1 115.08(15) 2_656 .
C9 C2 H2 110.2 2_656 .
C1 C2 H2 121.0 . .
C3 C2 H2 121.0 . .
U1 C2 H2 123.3 2_656 .
U1 C2 H2 121.6 . .
C8 C3 C4 117.3(13) . .
C8 C3 C2 120.1(15) . .
C4 C3 C2 122.3(12) . .
C8 C3 U1 75.9(9) . 2_656
C4 C3 U1 118.0(13) . 2_656
C2 C3 U1 71.7(9) . 2_656
C8 C3 U1 77.7(10) . .
C4 C3 U1 130.4(13) . .
C2 C3 U1 69.5(8) . .
U1 C3 U1 111.4(8) 2_656 .
C5 C4 C3 121.3(10) . .
C5 C4 H4 119.3 . .
C3 C4 H4 119.3 . .
C4 C5 C6 121.4(8) . .
C4 C5 H5 119.3 . .
C6 C5 H5 119.3 . .
C7 C6 C5 120.8(8) . .
C7 C6 H6 119.6 . .
C5 C6 H6 119.6 . .
C6 C7 C8 121.7(10) . .
C6 C7 H7 119.1 . .
C8 C7 H7 119.1 . .
C9 C8 C3 119.5(7) . .
C9 C8 C7 123.4(11) . .
C3 C8 C7 117.1(11) . .
C9 C8 U1 74.2(9) . 2_656
C3 C8 U1 71.1(10) . 2_656
C7 C8 U1 126.0(11) . 2_656
C9 C8 U1 73.7(9) . .
C3 C8 U1 71.3(9) . .
C7 C8 U1 126.8(10) . .
U1 C8 U1 106.8(3) 2_656 .
C2 C9 C8 119.6(15) 2_656 .
C2 C9 U1 74.4(9) 2_656 2_656
C8 C9 U1 74.0(9) . 2_656
C2 C9 U1 66.4(8) 2_656 .
C8 C9 U1 76.3(9) . .
U1 C9 U1 107.7(8) 2_656 .
C2 C9 H9 120.2 2_656 .
C8 C9 H9 120.2 . .
U1 C9 H9 122.8 2_656 .
U1 C9 H9 129.2 . .
C12 C10 C11 114.0(4) . .
C12 C10 B1 107.6(3) . .
C11 C10 B1 106.9(4) . .
C12 C10 H10 109.4 . .
C11 C10 H10 109.4 . .
B1 C10 H10 109.4 . .
C13 C11 C10 116.5(4) 2_656 .
C13 C11 H11A 108.2 2_656 .
C10 C11 H11A 108.2 . .
C13 C11 H11B 108.2 2_656 .
C10 C11 H11B 108.2 . .
H11A C11 H11B 107.3 . .
C13 C12 C10 115.9(4) . .
C13 C12 H12A 108.3 . .
C10 C12 H12A 108.3 . .
C13 C12 H12B 108.3 . .
C10 C12 H12B 108.3 . .
H12A C12 H12B 107.4 . .
C12 C13 C11 114.4(4) . 2_656
C12 C13 H13A 108.7 . .
C11 C13 H13A 108.7 2_656 .
C12 C13 H13B 108.7 . .
C11 C13 H13B 108.7 2_656 .
H13A C13 H13B 107.6 . .
O1 C14 C19 119.6(4) . .
O1 C14 C15 118.7(4) . .
C19 C14 C15 121.7(4) . .
C16 C15 C14 117.1(5) . .
C16 C15 C20 119.8(4) . .
C14 C15 C20 123.1(4) . .
C15 C16 C17 122.3(5) . .
C15 C16 H16 118.8 . .
C17 C16 H16 118.8 . .
C18 C17 C16 119.6(5) . .
C18 C17 H17 120.2 . .
C16 C17 H17 120.2 . .
C17 C18 C19 122.0(5) . .
C17 C18 H18 119.0 . .
C19 C18 H18 119.0 . .
C18 C19 C14 117.2(4) . .
C18 C19 C24 119.2(4) . .
C14 C19 C24 123.5(4) . .
C21 C20 C23 106.5(4) . .
C21 C20 C22 111.8(4) . .
C23 C20 C22 105.7(4) . .
C21 C20 C15 110.7(4) . .
C23 C20 C15 112.3(4) . .
C22 C20 C15 109.7(4) . .
C20 C21 H21A 109.5 . .
C20 C21 H21B 109.5 . .
H21A C21 H21B 109.5 . .
C20 C21 H21C 109.5 . .
H21A C21 H21C 109.5 . .
H21B C21 H21C 109.5 . .
C20 C22 H22A 109.5 . .
C20 C22 H22B 109.5 . .
H22A C22 H22B 109.5 . .
C20 C22 H22C 109.5 . .
H22A C22 H22C 109.5 . .
H22B C22 H22C 109.5 . .
C20 C23 H23A 109.5 . .
C20 C23 H23B 109.5 . .
H23A C23 H23B 109.5 . .
C20 C23 H23C 109.5 . .
H23A C23 H23C 109.5 . .
H23B C23 H23C 109.5 . .
C26 C24 C25 110.1(4) . .
C26 C24 C27 107.2(4) . .
C25 C24 C27 105.7(4) . .
C26 C24 C19 109.4(4) . .
C25 C24 C19 112.5(4) . .
C27 C24 C19 111.6(4) . .
C24 C25 H25A 109.5 . .
C24 C25 H25B 109.5 . .
H25A C25 H25B 109.5 . .
C24 C25 H25C 109.5 . .
H25A C25 H25C 109.5 . .
H25B C25 H25C 109.5 . .
C24 C26 H26A 109.5 . .
C24 C26 H26B 109.5 . .
H26A C26 H26B 109.5 . .
C24 C26 H26C 109.5 . .
H26A C26 H26C 109.5 . .
H26B C26 H26C 109.5 . .
C24 C27 H27A 109.5 . .
C24 C27 H27B 109.5 . .
H27A C27 H27B 109.5 . .
C24 C27 H27C 109.5 . .
H27A C27 H27C 109.5 . .
H27B C27 H27C 109.5 . .
O2 C28 C33 119.7(4) . .
O2 C28 C29 118.6(4) . .
C33 C28 C29 121.8(4) . .
C30 C29 C28 116.8(4) . .
C30 C29 C34 119.8(4) . .
C28 C29 C34 123.4(4) . .
C29 C30 C31 122.3(4) . .
C29 C30 H30 118.8 . .
C31 C30 H30 118.8 . .
C32 C31 C30 119.6(4) . .
C32 C31 H31 120.2 . .
C30 C31 H31 120.2 . .
C31 C32 C33 121.9(4) . .
C31 C32 H32 119.0 . .
C33 C32 H32 119.0 . .
C32 C33 C28 117.4(4) . .
C32 C33 C38 116.8(4) . .
C28 C33 C38 125.7(4) . .
C35 C34 C37 106.6(4) . .
C35 C34 C36 109.5(4) . .
C37 C34 C36 107.3(4) . .
C35 C34 C29 111.9(4) . .
C37 C34 C29 111.6(4) . .
C36 C34 C29 109.9(4) . .
C34 C35 H35A 109.5 . .
C34 C35 H35B 109.5 . .
H35A C35 H35B 109.5 . .
C34 C35 H35C 109.5 . .
H35A C35 H35C 109.5 . .
H35B C35 H35C 109.5 . .
C34 C36 H36A 109.5 . .
C34 C36 H36B 109.5 . .
H36A C36 H36B 109.5 . .
C34 C36 H36C 109.5 . .
H36A C36 H36C 109.5 . .
H36B C36 H36C 109.5 . .
C34 C37 H37A 109.5 . .
C34 C37 H37B 109.5 . .
H37A C37 H37B 109.5 . .
C34 C37 H37C 109.5 . .
H37A C37 H37C 109.5 . .
H37B C37 H37C 109.5 . .
C42 C38 C41 128.8(11) . .
C42 C38 C33 118.4(9) . .
C41 C38 C33 111.0(6) . .
C42 C38 C43 111.1(10) . .
C41 C38 C43 55.6(6) . .
C33 C38 C43 114.0(6) . .
C42 C38 C39 34.2(10) . .
C41 C38 C39 109.5(6) . .
C33 C38 C39 117.5(5) . .
C43 C38 C39 128.0(7) . .
C42 C38 C40 68.0(10) . .
C41 C38 C40 111.5(7) . .
C33 C38 C40 105.5(5) . .
C43 C38 C40 57.1(6) . .
C39 C38 C40 101.3(6) . .
C42 C38 C44 108.4(12) . .
C41 C38 C44 43.8(6) . .
C33 C38 C44 104.1(6) . .
C43 C38 C44 98.4(8) . .
C39 C38 C44 76.1(6) . .
C40 C38 C44 147.5(7) . .
C38 C39 H39A 109.5 . .
C38 C39 H39B 109.5 . .
C38 C39 H39C 109.5 . .
C38 C40 H40A 109.5 . .
C38 C40 H40B 109.5 . .
C38 C40 H40C 109.5 . .
C38 C41 H41A 109.5 . .
C38 C41 H41B 109.5 . .
C38 C41 H41C 109.5 . .
C38 C42 H42A 109.5 . .
C38 C42 H42B 109.5 . .
H42A C42 H42B 109.5 . .
C38 C42 H42C 109.5 . .
H42A C42 H42C 109.5 . .
H42B C42 H42C 109.5 . .
C38 C43 H43A 109.5 . .
C38 C43 H43B 109.5 . .
H43A C43 H43B 109.5 . .
C38 C43 H43C 109.5 . .
H43A C43 H43C 109.5 . .
H43B C43 H43C 109.5 . .
C38 C44 H44A 109.5 . .
C38 C44 H44B 109.5 . .
H44A C44 H44B 109.5 . .
C38 C44 H44C 109.5 . .
H44A C44 H44C 109.5 . .
H44B C44 H44C 109.5 . .
C46 C45 C50 120.0 . .
C46 C45 C51 119.5(4) . .
C50 C45 C51 120.5(4) . .
C47 C46 C45 120.0 . .
C47 C46 H46 120.0 . .
C45 C46 H46 120.0 . .
C46 C47 C48 120.0 . .
C46 C47 H47 120.0 . .
C48 C47 H47 120.0 . .
C49 C48 C47 120.0 . .
C49 C48 H48 120.0 . .
C47 C48 H48 120.0 . .
C48 C49 C50 120.0 . .
C48 C49 H49 120.0 . .
C50 C49 H49 120.0 . .
C49 C50 C45 120.0 . .
C49 C50 H50 120.0 . .
C45 C50 H50 120.0 . .

loop_
_geom_bond_atom_site_label_1
_geom_bond_atom_site_label_2
_geom_bond_distance
_geom_bond_site_symmetry_2
U1 O2 2.123(3) .
U1 O1 2.146(3) .
U1 C2 2.519(4) 2_656
U1 C3 2.53(2) 2_656
U1 C1 2.560(3) .
U1 C2 2.587(4) .
U1 C8 2.596(17) 2_656
U1 C9 2.60(2) 2_656
U1 C3 2.68(2) .
U1 C9 2.73(2) .
U1 C8 2.769(17) .
O1 C14 1.372(5) .
O2 C28 1.372(4) .
B1 C1 1.524(9) .
B1 C10 1.585(6) 2_656
B1 C10 1.585(6) .
C1 C2 1.479(5) .
C1 C2 1.479(5) 2_656
C1 U1 2.560(3) 2_656
C2 C9 1.351(19) 2_656
C2 C3 1.55(2) .
C2 U1 2.519(4) 2_656
C2 H2 0.9500 .
C3 C8 1.460(18) .
C3 C4 1.47(2) .
C3 U1 2.53(2) 2_656
C4 C5 1.347(11) .
C4 H4 0.9500 .
C5 C6 1.411(11) .
C5 H5 0.9500 .
C6 C7 1.349(12) .
C6 H6 0.9500 .
C7 C8 1.464(9) .
C7 H7 0.9500 .
C8 C9 1.425(16) .
C8 U1 2.596(17) 2_656
C9 C2 1.351(19) 2_656
C9 U1 2.60(2) 2_656
C9 H9 0.9500 .
C10 C12 1.521(6) .
C10 C11 1.542(6) .
C10 H10 1.0000 .
C11 C13 1.520(6) 2_656
C11 H11A 0.9900 .
C11 H11B 0.9900 .
C12 C13 1.509(6) .
C12 H12A 0.9900 .
C12 H12B 0.9900 .
C13 C11 1.520(6) 2_656
C13 H13A 0.9900 .
C13 H13B 0.9900 .
C14 C19 1.405(6) .
C14 C15 1.424(6) .
C15 C16 1.371(6) .
C15 C20 1.543(6) .
C16 C17 1.381(6) .
C16 H16 0.9500 .
C17 C18 1.369(6) .
C17 H17 0.9500 .
C18 C19 1.391(6) .
C18 H18 0.9500 .
C19 C24 1.537(6) .
C20 C21 1.518(6) .
C20 C23 1.530(6) .
C20 C22 1.539(6) .
C21 H21A 0.9800 .
C21 H21B 0.9800 .
C21 H21C 0.9800 .
C22 H22A 0.9800 .
C22 H22B 0.9800 .
C22 H22C 0.9800 .
C23 H23A 0.9800 .
C23 H23B 0.9800 .
C23 H23C 0.9800 .
C24 C26 1.529(6) .
C24 C25 1.534(6) .
C24 C27 1.535(6) .
C25 H25A 0.9800 .
C25 H25B 0.9800 .
C25 H25C 0.9800 .
C26 H26A 0.9800 .
C26 H26B 0.9800 .
C26 H26C 0.9800 .
C27 H27A 0.9800 .
C27 H27B 0.9800 .
C27 H27C 0.9800 .
C28 C33 1.402(6) .
C28 C29 1.421(6) .
C29 C30 1.377(5) .
C29 C34 1.541(6) .
C30 C31 1.380(6) .
C30 H30 0.9500 .
C31 C32 1.366(6) .
C31 H31 0.9500 .
C32 C33 1.388(5) .
C32 H32 0.9500 .
C33 C38 1.546(6) .
C34 C35 1.521(6) .
C34 C37 1.526(6) .
C34 C36 1.528(6) .
C35 H35A 0.9800 .
C35 H35B 0.9800 .
C35 H35C 0.9800 .
C36 H36A 0.9800 .
C36 H36B 0.9800 .
C36 H36C 0.9800 .
C37 H37A 0.9800 .
C37 H37B 0.9800 .
C37 H37C 0.9800 .
C38 C42 1.330(18) .
C38 C41 1.400(10) .
C38 C43 1.559(13) .
C38 C39 1.579(10) .
C38 C40 1.606(9) .
C38 C44 1.720(14) .
C39 H39A 0.9800 .
C39 H39B 0.9800 .
C39 H39C 0.9800 .
C40 H40A 0.9800 .
C40 H40B 0.9800 .
C40 H40C 0.9800 .
C41 H41A 0.9800 .
C41 H41B 0.9800 .
C41 H41C 0.9800 .
C42 H42A 0.9800 .
C42 H42B 0.9800 .
C42 H42C 0.9800 .
C43 H43A 0.9800 .
C43 H43B 0.9800 .
C43 H43C 0.9800 .
C44 H44A 0.9800 .
C44 H44B 0.9800 .
C44 H44C 0.9800 .
C51 C45 1.399(18) .
C51 H51A 0.9800 .
C51 H51B 0.9800 .
C51 H51C 0.9800 .
C45 C46 1.3900 .
C45 C50 1.3900 .
C46 C47 1.3900 .
C46 H46 0.9500 .
C47 C48 1.3900 .
C47 H47 0.9500 .
C48 C49 1.3900 .
C48 H48 0.9500 .
C49 C50 1.3900 .
C49 H49 0.9500 .
C50 H50 0.9500 .

loop_
_geom_torsion_atom_site_label_1
_geom_torsion_atom_site_label_2
_geom_torsion_atom_site_label_3
_geom_torsion_atom_site_label_4
_geom_torsion
_geom_torsion_site_symmetry_1
_geom_torsion_site_symmetry_4
O2 U1 O1 C14 -14(4) . .
C2 U1 O1 C14 -143(4) 2_656 .
C3 U1 O1 C14 130(4) 2_656 .
C1 U1 O1 C14 -155(4) . .
C2 U1 O1 C14 174(4) . .
C8 U1 O1 C14 121(4) 2_656 .
C9 U1 O1 C14 144(4) 2_656 .
C3 U1 O1 C14 141(4) . .
C9 U1 O1 C14 149(4) . .
C8 U1 O1 C14 121(4) . .
O1 U1 O2 C28 41.9(12) . .
C2 U1 O2 C28 -162.2(12) 2_656 .
C3 U1 O2 C28 -126.9(13) 2_656 .
C2 U1 O2 C28 -154.7(11) . .
C8 U1 O2 C28 -101.4(12) 2_656 .
C9 U1 O2 C28 -100.0(14) 2_656 .
C3 U1 O2 C28 -103.3(14) . .
C9 U1 O2 C28 -133.6(13) . .
C8 U1 O2 C28 -108.6(12) . .
C10 B1 C1 C2 -3.2(3) 2_656 .
C10 B1 C1 C2 176.8(3) . .
C10 B1 C1 C2 176.8(3) 2_656 2_656
C10 B1 C1 C2 -3.2(3) . 2_656
C10 B1 C1 U1 -95.1(2) 2_656 .
C10 B1 C1 U1 84.9(2) . .
C10 B1 C1 U1 84.9(2) 2_656 2_656
C10 B1 C1 U1 -95.1(2) . 2_656
O2 U1 C1 C2 157.8(2) . .
O1 U1 C1 C2 -68.1(3) . .
C2 U1 C1 C2 122.9(4) 2_656 .
C3 U1 C1 C2 90.6(6) 2_656 .
C8 U1 C1 C2 55.7(4) 2_656 .
C9 U1 C1 C2 22.6(4) 2_656 .
C3 U1 C1 C2 31.9(5) . .
C9 U1 C1 C2 97.3(5) . .
C8 U1 C1 C2 65.4(4) . .
O2 U1 C1 C2 35.0(3) . 2_656
O1 U1 C1 C2 169.1(2) . 2_656
C3 U1 C1 C2 -32.3(5) 2_656 2_656
C2 U1 C1 C2 -122.9(4) . 2_656
C8 U1 C1 C2 -67.2(4) 2_656 2_656
C9 U1 C1 C2 -100.3(4) 2_656 2_656
C3 U1 C1 C2 -90.9(5) . 2_656
C9 U1 C1 C2 -25.5(5) . 2_656
C8 U1 C1 C2 -57.4(4) . 2_656
O2 U1 C1 B1 -82.81(12) . .
O1 U1 C1 B1 51.27(9) . .
C2 U1 C1 B1 -117.8(2) 2_656 .
C3 U1 C1 B1 -150.1(5) 2_656 .
C2 U1 C1 B1 119.3(2) . .
C8 U1 C1 B1 175.0(3) 2_656 .
C9 U1 C1 B1 141.9(4) 2_656 .
C3 U1 C1 B1 151.3(4) . .
C9 U1 C1 B1 -143.3(4) . .
C8 U1 C1 B1 -175.2(3) . .
O2 U1 C1 U1 97.19(12) . 2_656
O1 U1 C1 U1 -128.73(9) . 2_656
C2 U1 C1 U1 62.2(2) 2_656 2_656
C3 U1 C1 U1 29.9(5) 2_656 2_656
C2 U1 C1 U1 -60.7(2) . 2_656
C8 U1 C1 U1 -5.0(3) 2_656 2_656
C9 U1 C1 U1 -38.1(4) 2_656 2_656
C3 U1 C1 U1 -28.7(4) . 2_656
C9 U1 C1 U1 36.7(4) . 2_656
C8 U1 C1 U1 4.8(3) . 2_656
C2 C1 C2 C9 7.0(11) 2_656 2_656
B1 C1 C2 C9 -173.0(11) . 2_656
U1 C1 C2 C9 -53.9(11) . 2_656
U1 C1 C2 C9 69.4(11) 2_656 2_656
C2 C1 C2 C3 -2.3(10) 2_656 .
B1 C1 C2 C3 177.7(10) . .
U1 C1 C2 C3 -63.2(10) . .
U1 C1 C2 C3 60.1(10) 2_656 .
C2 C1 C2 U1 -62.45(10) 2_656 2_656
B1 C1 C2 U1 117.55(10) . 2_656
U1 C1 C2 U1 -123.35(13) . 2_656
C2 C1 C2 U1 60.90(9) 2_656 .
B1 C1 C2 U1 -119.11(9) . .
U1 C1 C2 U1 123.35(13) 2_656 .
O2 U1 C2 C9 96.7(8) . 2_656
O1 U1 C2 C9 -99.4(8) . 2_656
C2 U1 C2 C9 105.6(8) 2_656 2_656
C3 U1 C2 C9 66.2(8) 2_656 2_656
C1 U1 C2 C9 139.0(8) . 2_656
C8 U1 C2 C9 30.5(7) 2_656 2_656
C3 U1 C2 C9 13.2(14) . 2_656
C9 U1 C2 C9 73.8(9) . 2_656
C8 U1 C2 C9 41.4(9) . 2_656
O2 U1 C2 C1 -42.3(4) . .
O1 U1 C2 C1 121.6(2) . .
C2 U1 C2 C1 -33.4(2) 2_656 .
C3 U1 C2 C1 -72.8(4) 2_656 .
C8 U1 C2 C1 -108.5(4) 2_656 .
C9 U1 C2 C1 -139.0(8) 2_656 .
C3 U1 C2 C1 -125.8(8) . .
C9 U1 C2 C1 -65.2(4) . .
C8 U1 C2 C1 -97.6(4) . .
O2 U1 C2 C3 83.5(8) . .
O1 U1 C2 C3 -112.6(8) . .
C2 U1 C2 C3 92.4(8) 2_656 .
C3 U1 C2 C3 53.0(9) 2_656 .
C1 U1 C2 C3 125.8(8) . .
C8 U1 C2 C3 17.3(9) 2_656 .
C9 U1 C2 C3 -13.2(14) 2_656 .
C9 U1 C2 C3 60.6(9) . .
C8 U1 C2 C3 28.2(8) . .
O2 U1 C2 U1 20.5(4) . 2_656
O1 U1 C2 U1 -175.61(16) . 2_656
C2 U1 C2 U1 29.4(2) 2_656 2_656
C3 U1 C2 U1 -10.0(4) 2_656 2_656
C1 U1 C2 U1 62.8(2) . 2_656
C8 U1 C2 U1 -45.7(3) 2_656 2_656
C9 U1 C2 U1 -76.2(8) 2_656 2_656
C3 U1 C2 U1 -63.0(8) . 2_656
C9 U1 C2 U1 -2.4(4) . 2_656
C8 U1 C2 U1 -34.9(3) . 2_656
C9 C2 C3 C8 -146(9) 2_656 .
C1 C2 C3 C8 -0.4(19) . .
U1 C2 C3 C8 60.8(14) 2_656 .
U1 C2 C3 C8 -61.4(14) . .
C9 C2 C3 C4 42(7) 2_656 .
C1 C2 C3 C4 -173.3(12) . .
U1 C2 C3 C4 -112.1(18) 2_656 .
U1 C2 C3 C4 125.7(17) . .
C9 C2 C3 U1 154(8) 2_656 2_656
C1 C2 C3 U1 -61.2(7) . 2_656
U1 C2 C3 U1 -122.2(4) . 2_656
C9 C2 C3 U1 -84(8) 2_656 .
C1 C2 C3 U1 61.1(6) . .
U1 C2 C3 U1 122.2(4) 2_656 .
O2 U1 C3 C8 -10.2(13) . .
O1 U1 C3 C8 -154.5(7) . .
C2 U1 C3 C8 59.9(8) 2_656 .
C3 U1 C3 C8 21.1(9) 2_656 .
C1 U1 C3 C8 97.6(9) . .
C2 U1 C3 C8 128.9(14) . .
C8 U1 C3 C8 -14.4(11) 2_656 .
C9 U1 C3 C8 -176(7) 2_656 .
C9 U1 C3 C8 28.0(6) . .
O2 U1 C3 C4 105.4(11) . .
O1 U1 C3 C4 -39.0(14) . .
C2 U1 C3 C4 175.4(14) 2_656 .
C3 U1 C3 C4 136.7(13) 2_656 .
C1 U1 C3 C4 -146.8(14) . .
C2 U1 C3 C4 -115.5(15) . .
C8 U1 C3 C4 101(2) 2_656 .
C9 U1 C3 C4 -60(6) 2_656 .
C9 U1 C3 C4 143.5(17) . .
C8 U1 C3 C4 115.5(18) . .
O2 U1 C3 C2 -139.1(4) . .
O1 U1 C3 C2 76.5(8) . .
C2 U1 C3 C2 -69.1(7) 2_656 .
C3 U1 C3 C2 -107.8(9) 2_656 .
C1 U1 C3 C2 -31.3(5) . .
C8 U1 C3 C2 -143(2) 2_656 .
C9 U1 C3 C2 55(6) 2_656 .
C9 U1 C3 C2 -100.9(12) . .
C8 U1 C3 C2 -128.9(14) . .
O2 U1 C3 U1 -79.5(8) . 2_656
O1 U1 C3 U1 136.1(4) . 2_656
C2 U1 C3 U1 -9.5(4) 2_656 2_656
C3 U1 C3 U1 -48.2(7) 2_656 2_656
C1 U1 C3 U1 28.3(4) . 2_656
C2 U1 C3 U1 59.6(7) . 2_656
C8 U1 C3 U1 -83.7(14) 2_656 2_656
C9 U1 C3 U1 115(7) 2_656 2_656
C9 U1 C3 U1 -41.3(6) . 2_656
C8 U1 C3 U1 -69.3(8) . 2_656
C8 C3 C4 C5 5(2) . .
C2 C3 C4 C5 177.9(12) . .
U1 C3 C4 C5 92.8(13) 2_656 .
U1 C3 C4 C5 -92.4(13) . .
C3 C4 C5 C6 -1.1(16) . .
C4 C5 C6 C7 -0.3(14) . .
C5 C6 C7 C8 -2.2(16) . .
C4 C3 C8 C9 172.9(12) . .
C2 C3 C8 C9 0(3) . .
U1 C3 C8 C9 58.3(16) 2_656 .
U1 C3 C8 C9 -57.8(17) . .
C4 C3 C8 C7 -7(2) . .
C2 C3 C8 C7 179.9(16) . .
U1 C3 C8 C7 -121.5(13) 2_656 .
U1 C3 C8 C7 122.5(13) . .
C4 C3 C8 U1 114.6(16) . 2_656
C2 C3 C8 U1 -58.7(14) . 2_656
U1 C3 C8 U1 -116.0(5) . 2_656
C4 C3 C8 U1 -129.4(17) . .
C2 C3 C8 U1 57.4(13) . .
U1 C3 C8 U1 116.0(5) 2_656 .
C6 C7 C8 C9 -173.9(14) . .
C6 C7 C8 C3 5.8(19) . .
C6 C7 C8 U1 -79.6(12) . 2_656
C6 C7 C8 U1 91.9(15) . .
O2 U1 C8 C9 -57.5(10) . .
O1 U1 C8 C9 166.5(9) . .
C2 U1 C8 C9 27.3(9) 2_656 .
C3 U1 C8 C9 -6(2) 2_656 .
C1 U1 C8 C9 62.9(9) . .
C2 U1 C8 C9 99.0(10) . .
C8 U1 C8 C9 168(4) 2_656 .
C9 U1 C8 C9 130.9(16) 2_656 .
C3 U1 C8 C9 129.9(11) . .
O2 U1 C8 C3 172.5(10) . .
O1 U1 C8 C3 36.6(11) . .
C2 U1 C8 C3 -102.7(10) 2_656 .
C3 U1 C8 C3 -136(2) 2_656 .
C1 U1 C8 C3 -67.0(10) . .
C2 U1 C8 C3 -30.9(10) . .
C8 U1 C8 C3 38(3) 2_656 .
C9 U1 C8 C3 1.0(16) 2_656 .
C9 U1 C8 C3 -129.9(11) . .
O2 U1 C8 C7 62.2(10) . .
O1 U1 C8 C7 -73.7(12) . .
C2 U1 C8 C7 147.0(12) 2_656 .
C3 U1 C8 C7 114(2) 2_656 .
C1 U1 C8 C7 -177.4(11) . .
C2 U1 C8 C7 -141.2(11) . .
C8 U1 C8 C7 -72(3) 2_656 .
C9 U1 C8 C7 -109.4(14) 2_656 .
C3 U1 C8 C7 -110.3(14) . .
C9 U1 C8 C7 119.8(15) . .
O2 U1 C8 U1 -124.9(4) . 2_656
O1 U1 C8 U1 99.2(4) . 2_656
C2 U1 C8 U1 -40.1(3) 2_656 2_656
C3 U1 C8 U1 -73.4(14) 2_656 2_656
C1 U1 C8 U1 -4.5(3) . 2_656
C2 U1 C8 U1 31.7(3) . 2_656
C8 U1 C8 U1 100(4) 2_656 2_656
C9 U1 C8 U1 63.5(9) 2_656 2_656
C3 U1 C8 U1 62.6(10) . 2_656
C9 U1 C8 U1 -67.4(10) . 2_656
C3 C8 C9 C2 4(3) . 2_656
C7 C8 C9 C2 -176.0(16) . 2_656
U1 C8 C9 C2 61.0(13) 2_656 2_656
U1 C8 C9 C2 -52.3(13) . 2_656
C3 C8 C9 U1 -56.7(16) . 2_656
C7 C8 C9 U1 123.0(15) . 2_656
U1 C8 C9 U1 -113.3(5) . 2_656
C3 C8 C9 U1 56.6(16) . .
C7 C8 C9 U1 -123.7(15) . .
U1 C8 C9 U1 113.3(5) 2_656 .
O2 U1 C9 C2 -103.8(8) . 2_656
O1 U1 C9 C2 93.1(13) . 2_656
C3 U1 C9 C2 152(9) 2_656 2_656
C1 U1 C9 C2 29.3(6) . 2_656
C2 U1 C9 C2 65.6(8) . 2_656
C8 U1 C9 C2 128.2(15) 2_656 2_656
C9 U1 C9 C2 98.8(10) 2_656 2_656
C3 U1 C9 C2 102.4(11) . 2_656
C8 U1 C9 C2 131.3(14) . 2_656
O2 U1 C9 C8 124.9(9) . .
O1 U1 C9 C8 -38(2) . .
C2 U1 C9 C8 -131.3(14) 2_656 .
C3 U1 C9 C8 20(7) 2_656 .
C1 U1 C9 C8 -102.1(9) . .
C2 U1 C9 C8 -65.7(8) . .
C8 U1 C9 C8 -3.2(10) 2_656 .
C9 U1 C9 C8 -32.6(10) 2_656 .
C3 U1 C9 C8 -28.9(8) . .
O2 U1 C9 U1 -167.2(5) . 2_656
O1 U1 C9 U1 29.7(18) . 2_656
C2 U1 C9 U1 -63.4(8) 2_656 2_656
C3 U1 C9 U1 88(8) 2_656 2_656
C1 U1 C9 U1 -34.1(3) . 2_656
C2 U1 C9 U1 2.2(3) . 2_656
C8 U1 C9 U1 64.8(9) 2_656 2_656
C9 U1 C9 U1 35.4(7) 2_656 2_656
C3 U1 C9 U1 39.0(5) . 2_656
C8 U1 C9 U1 67.9(8) . 2_656
C1 B1 C10 C12 117.8(3) . .
C10 B1 C10 C12 -62.2(3) 2_656 .
C1 B1 C10 C11 -119.4(3) . .
C10 B1 C10 C11 60.6(3) 2_656 .
C12 C10 C11 C13 67.9(6) . 2_656
B1 C10 C11 C13 -50.9(6) . 2_656
C11 C10 C12 C13 -65.2(6) . .
B1 C10 C12 C13 53.2(6) . .
C10 C12 C13 C11 -44.0(6) . 2_656
U1 O1 C14 C19 -122(4) . .
U1 O1 C14 C15 58(4) . .
O1 C14 C15 C16 177.8(4) . .
C19 C14 C15 C16 -1.4(7) . .
O1 C14 C15 C20 -3.9(6) . .
C19 C14 C15 C20 176.9(4) . .
C14 C15 C16 C17 -0.9(8) . .
C20 C15 C16 C17 -179.2(5) . .
C15 C16 C17 C18 1.8(9) . .
C16 C17 C18 C19 -0.4(9) . .
C17 C18 C19 C14 -1.8(7) . .
C17 C18 C19 C24 -178.2(5) . .
O1 C14 C19 C18 -176.5(4) . .
C15 C14 C19 C18 2.7(7) . .
O1 C14 C19 C24 -0.3(6) . .
C15 C14 C19 C24 178.9(4) . .
C16 C15 C20 C21 -122.0(5) . .
C14 C15 C20 C21 59.8(6) . .
C16 C15 C20 C23 -3.1(7) . .
C14 C15 C20 C23 178.7(4) . .
C16 C15 C20 C22 114.2(5) . .
C14 C15 C20 C22 -64.0(6) . .
C18 C19 C24 C26 106.7(5) . .
C14 C19 C24 C26 -69.4(5) . .
C18 C19 C24 C25 -130.6(4) . .
C14 C19 C24 C25 53.3(6) . .
C18 C19 C24 C27 -11.8(6) . .
C14 C19 C24 C27 172.1(4) . .
U1 O2 C28 C33 30.3(15) . .
U1 O2 C28 C29 -149.9(10) . .
O2 C28 C29 C30 174.7(4) . .
C33 C28 C29 C30 -5.5(7) . .
O2 C28 C29 C34 -8.7(7) . .
C33 C28 C29 C34 171.1(4) . .
C28 C29 C30 C31 2.9(7) . .
C34 C29 C30 C31 -173.9(4) . .
C29 C30 C31 C32 1.1(7) . .
C30 C31 C32 C33 -2.8(7) . .
C31 C32 C33 C28 0.2(7) . .
C31 C32 C33 C38 177.0(4) . .
O2 C28 C33 C32 -176.2(4) . .
C29 C28 C33 C32 4.0(7) . .
O2 C28 C33 C38 7.4(7) . .
C29 C28 C33 C38 -172.4(4) . .
C30 C29 C34 C35 -121.6(5) . .
C28 C29 C34 C35 61.9(6) . .
C30 C29 C34 C37 -2.2(6) . .
C28 C29 C34 C37 -178.8(4) . .
C30 C29 C34 C36 116.6(4) . .
C28 C29 C34 C36 -59.9(6) . .
C32 C33 C38 C42 131.6(12) . .
C28 C33 C38 C42 -52.0(14) . .
C32 C33 C38 C41 -62.4(7) . .
C28 C33 C38 C41 114.0(7) . .
C32 C33 C38 C43 -1.9(9) . .
C28 C33 C38 C43 174.5(8) . .
C32 C33 C38 C39 170.5(6) . .
C28 C33 C38 C39 -13.1(8) . .
C32 C33 C38 C40 58.5(6) . .
C28 C33 C38 C40 -125.0(6) . .
C32 C33 C38 C44 -108.0(7) . .
C28 C33 C38 C44 68.4(8) . .
C50 C45 C46 C47 0.0 . .
C51 C45 C46 C47 -178(2) . .
C45 C46 C47 C48 0.0 . .
C46 C47 C48 C49 0.0 . .
C47 C48 C49 C50 0.0 . .
C48 C49 C50 C45 0.0 . .
C46 C45 C50 C49 0.0 . .
C51 C45 C50 C49 178(2) . .
